data_1502174
loop_
_publ_author_name
'Hachiya, Makoto'
'Ito, Mikinao'
'Matsuo, Tsukasa'
'Hashizume, Daisuke'
'Fueno, Hiroyuki'
'Tanaka, Kazuyoshi'
'Tamao, Kohei'

_publ_section_title
;
 Air- and moisture-stable p-monothiobenzoquinones incorporated in an
 octaalkyl-s-hydrindacene skeleton.
;
_journal_issue 10
_journal_name_full 'Organic letters'
_journal_page_first 2666
_journal_page_last 2669
_journal_paper_doi 10.1021/ol200768b
_journal_volume 13
_journal_year 2011
_chemical_formula_moiety 'C20 H28 O2'
_chemical_formula_sum 'C20 H28 O2'
_chemical_formula_weight 300.42
_chemical_name_systematic
; 
 ? 
;
_space_group_IT_number 14
_symmetry_cell_setting monoclinic
_symmetry_space_group_name_Hall '-P 2yn'
_symmetry_space_group_name_H-M 'P 1 21/n 1'
_atom_sites_solution_hydrogens difmap
_atom_sites_solution_primary direct
_atom_sites_solution_secondary difmap
_audit_creation_method SHELXL-97
_cell_angle_alpha 90
_cell_angle_beta 92.977(5)
_cell_angle_gamma 90
_cell_formula_units_Z 2
_cell_length_a 5.9540(18)
_cell_length_b 14.788(4)
_cell_length_c 9.915(3)
_cell_measurement_reflns_used 2409
_cell_measurement_temperature 100
_cell_measurement_theta_max 27.4584
_cell_measurement_theta_min 3.4264
_cell_volume 871.8(4)
_computing_cell_refinement 'CrystalClear (Rigaku Inc., 2008)'
_computing_data_collection 'CrystalClear (Rigaku Inc., 2008)'
_computing_data_reduction 'CrystalClear (Rigaku Inc., 2008)'
_computing_molecular_graphics SV
_computing_publication_material 'SHELXL-97 (Sheldrick, 2008)'
_computing_structure_refinement 'SHELXL-97 (Sheldrick, 2008)'
_computing_structure_solution 'SHELXS-97 (Sheldrick, 2008)'
_diffrn_ambient_temperature 100
_diffrn_detector_area_resol_mean 7.31
_diffrn_measured_fraction_theta_full 0.984
_diffrn_measured_fraction_theta_max 0.984
_diffrn_measurement_device_type 'Rigaku AFC-10 with Saturn724+'
_diffrn_measurement_method \w-scan
_diffrn_radiation_monochromator graphite
_diffrn_radiation_source 'fine-focus rotating anode'
_diffrn_radiation_type MoK\a
_diffrn_radiation_wavelength 0.71073
_diffrn_reflns_av_R_equivalents 0.0339
_diffrn_reflns_av_sigmaI/netI 0.0365
_diffrn_reflns_limit_h_max 7
_diffrn_reflns_limit_h_min -7
_diffrn_reflns_limit_k_max 19
_diffrn_reflns_limit_k_min -16
_diffrn_reflns_limit_l_max 12
_diffrn_reflns_limit_l_min -11
_diffrn_reflns_number 6991
_diffrn_reflns_theta_full 27.48
_diffrn_reflns_theta_max 27.48
_diffrn_reflns_theta_min 3.44
_diffrn_standards_number 0
_exptl_absorpt_coefficient_mu 0.072
_exptl_absorpt_correction_T_max 0.9964
_exptl_absorpt_correction_T_min 0.8729
_exptl_absorpt_correction_type multi-scan
_exptl_absorpt_process_details abscor
_exptl_crystal_colour 'pale yellow'
_exptl_crystal_density_diffrn 1.144
_exptl_crystal_density_method 'not measured'
_exptl_crystal_description plate
_exptl_crystal_F_000 328
_exptl_crystal_size_max 0.20
_exptl_crystal_size_mid 0.15
_exptl_crystal_size_min 0.05
_refine_diff_density_max 0.396
_refine_diff_density_min -0.154
_refine_diff_density_rms 0.044
_refine_ls_extinction_method none
_refine_ls_goodness_of_fit_ref 1.074
_refine_ls_hydrogen_treatment constr
_refine_ls_matrix_type full
_refine_ls_number_parameters 105
_refine_ls_number_reflns 1971
_refine_ls_number_restraints 0
_refine_ls_restrained_S_all 1.074
_refine_ls_R_factor_all 0.0656
_refine_ls_R_factor_gt 0.0461
_refine_ls_shift/su_max 0.000
_refine_ls_shift/su_mean 0.000
_refine_ls_structure_factor_coef Fsqd
_refine_ls_weighting_details 'calc w=1/[\s^2^(Fo^2^)+(0.0680P)^2^+0.0493P] where P=(Fo^2^+2Fc^2^)/3'
_refine_ls_weighting_scheme calc
_refine_ls_wR_factor_gt 0.1125
_refine_ls_wR_factor_ref 0.1209
_reflns_number_gt 1491
_reflns_number_total 1971
_reflns_threshold_expression I>2\s(I)
_cod_data_source_file ol200768b_si_002.cif
_cod_data_source_block Mindquinone
_cod_original_cell_volume 871.9(4)
_cod_original_sg_symbol_H-M 'P 21/n'
_cod_database_code 1502174

loop_
_symmetry_equiv_pos_as_xyz
'x, y, z'
'-x+1/2, y+1/2, -z+1/2'
'-x, -y, -z'
'x-1/2, -y-1/2, z-1/2'

loop_
_atom_site_label
_atom_site_type_symbol
_atom_site_fract_x
_atom_site_fract_y
_atom_site_fract_z
_atom_site_U_iso_or_equiv
_atom_site_adp_type
_atom_site_occupancy
_atom_site_symmetry_multiplicity
_atom_site_calc_flag
_atom_site_refinement_flags
O1 O 0.65407(18) 0.36529(7) 0.66050(9) 0.0282(3) Uani 1 1 d .
C1 C 0.5834(2) 0.42691(9) 0.58734(12) 0.0166(3) Uani 1 1 d .
C2 C 0.4408(2) 0.40930(9) 0.46279(13) 0.0157(3) Uani 1 1 d .
C3 C 0.3612(2) 0.31664(9) 0.41393(12) 0.0178(3) Uani 1 1 d .
C4 C 0.2493(3) 0.34017(9) 0.27334(14) 0.0231(3) Uani 1 1 d .
H4A H 0.3464 0.3195 0.2013 0.028 Uiso 1 1 calc R
H4B H 0.1025 0.3090 0.2613 0.028 Uiso 1 1 calc R
C5 C 0.2146(2) 0.44401(9) 0.26309(13) 0.0173(3) Uani 1 1 d .
C6 C 0.3640(2) 0.47695(9) 0.38219(12) 0.0153(3) Uani 1 1 d .
C7 C 0.1957(2) 0.27613(10) 0.51096(14) 0.0257(3) Uani 1 1 d .
H7A H 0.0701 0.3180 0.5207 0.039 Uiso 1 1 calc R
H7B H 0.2729 0.2660 0.5994 0.039 Uiso 1 1 calc R
H7C H 0.1383 0.2185 0.4748 0.039 Uiso 1 1 calc R
C8 C 0.5563(3) 0.25021(9) 0.39841(14) 0.0241(3) Uani 1 1 d .
H8A H 0.6685 0.2777 0.3423 0.036 Uiso 1 1 calc R
H8B H 0.4990 0.1946 0.3554 0.036 Uiso 1 1 calc R
H8C H 0.6258 0.2360 0.4876 0.036 Uiso 1 1 calc R
C9 C -0.0298(2) 0.47152(11) 0.28198(15) 0.0278(4) Uani 1 1 d .
H9A H -0.0771 0.4486 0.3688 0.042 Uiso 1 1 calc R
H9B H -0.1268 0.4459 0.2087 0.042 Uiso 1 1 calc R
H9C H -0.0421 0.5376 0.2805 0.042 Uiso 1 1 calc R
C10 C 0.2891(3) 0.47932(10) 0.12748(13) 0.0264(4) Uani 1 1 d .
H10A H 0.4482 0.4650 0.1183 0.040 Uiso 1 1 calc R
H10B H 0.2680 0.5450 0.1233 0.040 Uiso 1 1 calc R
H10C H 0.1987 0.4506 0.0539 0.040 Uiso 1 1 calc R

loop_
_atom_site_aniso_label
_atom_site_aniso_U_11
_atom_site_aniso_U_22
_atom_site_aniso_U_33
_atom_site_aniso_U_23
_atom_site_aniso_U_13
_atom_site_aniso_U_12
O1 0.0400(7) 0.0168(5) 0.0262(6) 0.0025(4) -0.0121(5) 0.0008(4)
C1 0.0195(6) 0.0149(6) 0.0154(7) 0.0003(5) 0.0004(5) 0.0001(5)
C2 0.0173(6) 0.0145(6) 0.0154(6) -0.0008(5) 0.0021(5) -0.0011(5)
C3 0.0218(7) 0.0135(6) 0.0177(7) -0.0005(5) -0.0024(5) -0.0018(5)
C4 0.0280(7) 0.0176(7) 0.0229(7) -0.0015(5) -0.0066(6) -0.0020(6)
C5 0.0197(7) 0.0157(6) 0.0162(7) -0.0008(5) -0.0029(5) -0.0011(5)
C6 0.0160(6) 0.0157(6) 0.0141(6) -0.0015(5) 0.0009(5) -0.0014(5)
C7 0.0270(8) 0.0228(7) 0.0273(8) 0.0000(6) 0.0026(6) -0.0067(6)
C8 0.0270(8) 0.0179(7) 0.0272(8) -0.0056(6) -0.0011(6) 0.0025(6)
C9 0.0194(7) 0.0310(8) 0.0325(8) -0.0052(7) -0.0038(6) 0.0008(6)
C10 0.0332(8) 0.0290(8) 0.0167(7) 0.0000(6) -0.0025(6) -0.0035(7)

loop_
_atom_type_symbol
_atom_type_description
_atom_type_scat_dispersion_real
_atom_type_scat_dispersion_imag
_atom_type_scat_source
C C 0.0033 0.0016 'International Tables Vol C Tables 4.2.6.8 and 6.1.1.4'
H H 0.0000 0.0000 'International Tables Vol C Tables 4.2.6.8 and 6.1.1.4'
O O 0.0106 0.0060 'International Tables Vol C Tables 4.2.6.8 and 6.1.1.4'

loop_
_geom_angle_atom_site_label_1
_geom_angle_atom_site_label_2
_geom_angle_atom_site_label_3
_geom_angle
_geom_angle_site_symmetry_1
_geom_angle_site_symmetry_3
O1 C1 C6 121.98(12) . 3_666
O1 C1 C2 121.73(12) . .
C6 C1 C2 116.29(11) 3_666 .
C6 C2 C1 121.70(12) . .
C6 C2 C3 112.98(11) . .
C1 C2 C3 125.31(11) . .
C2 C3 C7 110.59(11) . .
C2 C3 C8 112.59(11) . .
C7 C3 C8 109.09(11) . .
C2 C3 C4 101.30(10) . .
C7 C3 C4 112.99(11) . .
C8 C3 C4 110.18(11) . .
C5 C4 C3 109.27(10) . .
C5 C4 H4A 109.8 . .
C3 C4 H4A 109.8 . .
C5 C4 H4B 109.8 . .
C3 C4 H4B 109.8 . .
H4A C4 H4B 108.3 . .
C6 C5 C10 112.85(11) . .
C6 C5 C9 109.95(11) . .
C10 C5 C9 109.73(11) . .
C6 C5 C4 101.27(10) . .
C10 C5 C4 110.58(11) . .
C9 C5 C4 112.28(12) . .
C2 C6 C1 122.01(12) . 3_666
C2 C6 C5 112.94(12) . .
C1 C6 C5 125.01(11) 3_666 .
C3 C7 H7A 109.5 . .
C3 C7 H7B 109.5 . .
H7A C7 H7B 109.5 . .
C3 C7 H7C 109.5 . .
H7A C7 H7C 109.5 . .
H7B C7 H7C 109.5 . .
C3 C8 H8A 109.5 . .
C3 C8 H8B 109.5 . .
H8A C8 H8B 109.5 . .
C3 C8 H8C 109.5 . .
H8A C8 H8C 109.5 . .
H8B C8 H8C 109.5 . .
C5 C9 H9A 109.5 . .
C5 C9 H9B 109.5 . .
H9A C9 H9B 109.5 . .
C5 C9 H9C 109.5 . .
H9A C9 H9C 109.5 . .
H9B C9 H9C 109.5 . .
C5 C10 H10A 109.5 . .
C5 C10 H10B 109.5 . .
H10A C10 H10B 109.5 . .
C5 C10 H10C 109.5 . .
H10A C10 H10C 109.5 . .
H10B C10 H10C 109.5 . .

loop_
_geom_bond_atom_site_label_1
_geom_bond_atom_site_label_2
_geom_bond_distance
_geom_bond_site_symmetry_2
O1 C1 1.2256(16) .
C1 C6 1.4836(18) 3_666
C1 C2 1.4849(18) .
C2 C6 1.3455(18) .
C2 C3 1.5208(18) .
C3 C7 1.5345(19) .
C3 C8 1.5348(19) .
C3 C4 1.5530(18) .
C4 C5 1.5521(19) .
C4 H4A 0.9900 .
C4 H4B 0.9900 .
C5 C6 1.5214(18) .
C5 C10 1.530(2) .
C5 C9 1.532(2) .
C6 C1 1.4837(18) 3_666
C7 H7A 0.9800 .
C7 H7B 0.9800 .
C7 H7C 0.9800 .
C8 H8A 0.9800 .
C8 H8B 0.9800 .
C8 H8C 0.9800 .
C9 H9A 0.9800 .
C9 H9B 0.9800 .
C9 H9C 0.9800 .
C10 H10A 0.9800 .
C10 H10B 0.9800 .
C10 H10C 0.9800 .

loop_
_geom_torsion_atom_site_label_1
_geom_torsion_atom_site_label_2
_geom_torsion_atom_site_label_3
_geom_torsion_atom_site_label_4
_geom_torsion
_geom_torsion_site_symmetry_1
_geom_torsion_site_symmetry_4
O1 C1 C2 C6 -179.70(13) . .
C6 C1 C2 C6 0.1(2) 3_666 .
O1 C1 C2 C3 1.9(2) . .
C6 C1 C2 C3 -178.36(11) 3_666 .
C6 C2 C3 C7 -111.51(13) . .
C1 C2 C3 C7 67.05(16) . .
C6 C2 C3 C8 126.18(12) . .
C1 C2 C3 C8 -55.27(16) . .
C6 C2 C3 C4 8.52(15) . .
C1 C2 C3 C4 -172.92(12) . .
C2 C3 C4 C5 -14.29(14) . .
C7 C3 C4 C5 104.02(13) . .
C8 C3 C4 C5 -133.68(12) . .
C3 C4 C5 C6 14.62(14) . .
C3 C4 C5 C10 134.47(12) . .
C3 C4 C5 C9 -102.61(13) . .
C1 C2 C6 C1 -0.1(2) . 3_666
C3 C2 C6 C1 178.53(11) . 3_666
C1 C2 C6 C5 -177.95(11) . .
C3 C2 C6 C5 0.67(16) . .
C10 C5 C6 C2 -127.76(13) . .
C9 C5 C6 C2 109.38(13) . .
C4 C5 C6 C2 -9.53(14) . .
C10 C5 C6 C1 54.46(17) . 3_666
C9 C5 C6 C1 -68.40(16) . 3_666
C4 C5 C6 C1 172.68(12) . 3_666
